data_9015825
loop_
_publ_author_name
'Averbuch-Pouchot M'

_publ_section_title
;
 Crystal chemistry of cyclo-hexaphosphates. XIV. Structure of silver
 ammonium cyclo-hexaphosphate monohydrate
 _cod_database_code 1008854
;
_journal_name_full 'Acta Crystallographica, Section C'
_journal_page_first 930
_journal_page_last 932
_journal_paper_doi 10.1107/S0108270190011957
_journal_volume 47
_journal_year 1991
_chemical_formula_sum 'Ag3 H12 N3 O19 P6'
_space_group_IT_number 148
_symmetry_space_group_name_Hall '-R 3'
_symmetry_space_group_name_H-M 'R -3 :H'
_cell_angle_alpha 90
_cell_angle_beta 90
_cell_angle_gamma 120
_cell_length_a 15.172
_cell_length_b 15.172
_cell_length_c 13.994
_cell_formula_units_Z 6
_cell_volume 2789.704
_database_code_amcsd 0016720
_exptl_crystal_density_diffrn 3.098
_cod_duplicate_entry 1008854
_cod_original_sg_symbol_H-M 'R -3'
_cod_original_formula_sum 'Ag3 N3 P6 O19 H12'
_cod_database_code 9015825
_amcsd_formula_title 'Ag3 H14 N3 O19 P6'

loop_
_space_group_symop_operation_xyz
x,y,z
2/3+x,1/3+y,1/3+z
1/3+x,2/3+y,2/3+z
y,-x+y,-z
2/3+y,1/3-x+y,1/3-z
1/3+y,2/3-x+y,2/3-z
-x+y,-x,z
2/3-x+y,1/3-x,1/3+z
1/3-x+y,2/3-x,2/3+z
-x,-y,-z
2/3-x,1/3-y,1/3-z
1/3-x,2/3-y,2/3-z
-y,x-y,z
2/3-y,1/3+x-y,1/3+z
1/3-y,2/3+x-y,2/3+z
x-y,x,-z
2/3+x-y,1/3+x,1/3-z
1/3+x-y,2/3+x,2/3-z

loop_
_atom_site_label
_atom_site_fract_x
_atom_site_fract_y
_atom_site_fract_z
Ag1 0.75100 0.04512 0.23827
N1 0.28410 0.43870 0.40760
P1 0.13372 0.50939 0.19984
P2 0.27890 0.46408 0.69981
O1 0.21300 0.50820 0.12420
O2 0.54170 0.57400 0.15380
O3 0.65930 0.51800 0.96120
O4 0.94300 0.10590 0.95780
O5 0.95660 0.57250 0.32340
O6 0.88750 0.10370 0.12800
O7 0.00000 0.00000 0.75000
H1 0.92100 0.80500 0.70200
H2 0.67800 0.51500 0.55400
H3 0.38200 0.16100 0.56200
H4 0.97400 0.73400 0.70700

loop_
_cod_related_entry_id
_cod_related_entry_database
_cod_related_entry_code
1 AMCSD 0016720
